data_7159804
loop_
_publ_author_name
'Julliard, Paul-Gabriel'
'Pascal, Simon'
'Siri, Olivier'
'Giorgi, Michel'
'Cort&#xe9;s-Arriagada, Diego'
'Sanhueza, Luis'
'Canard, Gabriel'

_publ_section_title
;
 Two-step access to bis-<i>meso</i>-perfluoroalkyl-corroles towards
 <i>meso</i>-perfluoroacyl-ABC-corroles.
;
_journal_issue 10
_journal_name_full 'Organic &amp; biomolecular chemistry'
_journal_page_first 1993
_journal_page_last 1997
_journal_paper_doi 10.1039/d4ob00191e
_journal_volume 22
_journal_year 2024
_chemical_formula_moiety 'C40 H18 F30 N4 O'
_chemical_formula_sum 'C40 H18 F30 N4 O'
_chemical_formula_weight 1140.58
_chemical_name_systematic 5,15-perfluoroheptyl-10-(p-anisyl)-corrole
_space_group_crystal_system monoclinic
_space_group_IT_number 14
_space_group_name_Hall '-P 2ybc'
_space_group_name_H-M_alt 'P 1 21/c 1'
_atom_sites_solution_hydrogens mixed
_atom_sites_solution_primary dual
_audit_creation_date 2022-07-04
_audit_creation_method
;
Olex2 1.5
(compiled 2022.04.07 svn.rca3783a0 for OlexSys, GUI svn.r6498)
;
_audit_update_record
;
2023-06-02 deposited with the CCDC.	2024-02-07 downloaded from the CCDC.
;
_cell_angle_alpha 90
_cell_angle_beta 101.141(4)
_cell_angle_gamma 90
_cell_formula_units_Z 4
_cell_length_a 18.1959(7)
_cell_length_b 9.9152(4)
_cell_length_c 23.9000(9)
_cell_measurement_reflns_used 5752
_cell_measurement_temperature 295
_cell_measurement_theta_max 73.1340
_cell_measurement_theta_min 3.7630
_cell_volume 4230.7(3)
_computing_cell_refinement 'CrysAlisPro 1.171.42.51a (Rigaku OD, 2022)'
_computing_data_collection 'CrysAlisPro 1.171.42.51a (Rigaku OD, 2022)'
_computing_data_reduction 'CrysAlisPro 1.171.42.51a (Rigaku OD, 2022)'
_computing_molecular_graphics 'Olex2 1.5 (Dolomanov et al., 2009)'
_computing_publication_material 'Olex2 1.5 (Dolomanov et al., 2009)'
_computing_structure_refinement 'SHELXL 2018/3 (Sheldrick, 2015)'
_computing_structure_solution 'SHELXT 2014/5 (Sheldrick, 2014)'
_diffrn_ambient_temperature 295
_diffrn_detector 'CCD plate'
_diffrn_detector_area_resol_mean 5.3048
_diffrn_detector_type AtlasS2
_diffrn_measured_fraction_theta_full 1.000
_diffrn_measured_fraction_theta_max 0.987
_diffrn_measurement_details
;
List of Runs (angles in degrees, time in seconds):

  # Type    Start    End  Width  t~exp~   \w     \q     \k     \f   Frames
#--------------------------------------------------------------------------
  1  \w      6.00  62.00   1.00   10.00    --    0.00  67.00 -44.00   56
  2  \w    -72.00  17.00   1.00   10.00    --    0.00 -67.00-178.00   89
  3  \w     33.00 146.00   1.00   15.00    --   59.22  67.00 -44.00  113
  4  \w     11.00  82.00   1.00   15.00    --   59.22 -67.00-178.00   71
  5  \w     89.00 173.00   1.00   45.00    --  118.43  67.00 -44.00   84
  6  \w     38.00 139.00   1.00   45.00    --  118.43 -67.00-178.00  101
  7  \w      4.00  48.00   1.00   10.00    --    0.00 -99.00  30.00   44
  8  \w    -98.00 -72.00   1.00   15.00    --  -59.22 -45.00  60.00   26
  9  \w    -89.00 -64.00   1.00   15.00    --  -59.22 125.00-180.00   25
 10  \w    -49.00 -24.00   1.00   15.00    --  -59.22 125.00-180.00   25
 11  \w   -146.00-119.00   1.00   15.00    --  -59.22 -45.00  60.00   27
 12  \w   -145.00-113.00   1.00   15.00    --  -59.22 -94.00 -60.00   32
 13  \w     23.00 117.00   1.00   15.00    --   59.22-125.00  30.00   94
 14  \w     20.00 147.00   1.00   15.00    --   59.22  45.00  60.00  127
 15  \w     95.00 145.00   1.00   15.00    --   59.22 125.00 -90.00   50
 16  \w     95.00 124.00   1.00   15.00    --   59.22 125.00-120.00   29
 17  \w     46.00  73.00   1.00   15.00    --   59.22  45.00  90.00   27
 18  \w     71.00  98.00   1.00   45.00    --  118.43-111.00 -30.00   27
 19  \w    122.00 148.00   1.00   45.00    --  118.43 111.00   0.00   26
 20  \w     83.00 162.00   1.00   45.00    --  118.43  50.00  90.00   79
 21  \w     76.00 166.00   1.00   45.00    --  118.43  38.00 -90.00   90
 22  \w     77.00 103.00   1.00   45.00    --  118.43  63.00  60.00   26
 23  \w     77.00 172.00   1.00   45.00    --  118.43  77.00  30.00   95
 24  \w    153.00 178.00   1.00   45.00    --  118.43 111.00  90.00   25
 25  \w     77.00 162.00   1.00   45.00    --  118.43  63.00   0.00   85
 26  \w    139.00 175.00   1.00   45.00    --  118.43 111.00 -60.00   36
 27  \w     43.00 112.00   1.00   45.00    --  118.43-111.00 120.00   69
 28  \w    134.00 170.00   1.00   45.00    --  118.43  63.00  60.00   36
 29  \w    103.00 177.00   1.00   45.00    --  118.43 111.00 -90.00   74
 30  \w     80.00 106.00   1.00   45.00    --  118.43  63.00  30.00   26
 31  \w     84.00 110.00   1.00   45.00    --  118.43  50.00  30.00   26
 32  \w     30.00 100.00   1.00   45.00    --  118.43-111.00  60.00   70
;
_diffrn_measurement_device 'four-circle diffractometer'
_diffrn_measurement_device_type 'SuperNova, Dual, Cu at home/near, AtlasS2'
_diffrn_measurement_method '\w scans'
_diffrn_orient_matrix_type 'CrysAlisPro convention (1999,Acta A55,543-557)'
_diffrn_orient_matrix_UB_11 -0.0818614000
_diffrn_orient_matrix_UB_12 -0.0422305000
_diffrn_orient_matrix_UB_13 -0.0224916000
_diffrn_orient_matrix_UB_21 0.0268659000
_diffrn_orient_matrix_UB_22 -0.1109975000
_diffrn_orient_matrix_UB_23 -0.0364263000
_diffrn_orient_matrix_UB_31 0.0047317000
_diffrn_orient_matrix_UB_32 -0.1002469000
_diffrn_orient_matrix_UB_33 0.0498250000
_diffrn_radiation_monochromator mirror
_diffrn_radiation_probe x-ray
_diffrn_radiation_type 'Cu K\a'
_diffrn_radiation_wavelength 1.54184
_diffrn_reflns_av_R_equivalents 0.0362
_diffrn_reflns_av_unetI/netI 0.0313
_diffrn_reflns_Laue_measured_fraction_full 1.000
_diffrn_reflns_Laue_measured_fraction_max 0.987
_diffrn_reflns_limit_h_max 22
_diffrn_reflns_limit_h_min -20
_diffrn_reflns_limit_k_max 12
_diffrn_reflns_limit_k_min -12
_diffrn_reflns_limit_l_max 30
_diffrn_reflns_limit_l_min -27
_diffrn_reflns_number 31602
_diffrn_reflns_point_group_measured_fraction_full 1.000
_diffrn_reflns_point_group_measured_fraction_max 0.987
_diffrn_reflns_theta_full 67.684
_diffrn_reflns_theta_max 75.771
_diffrn_reflns_theta_min 2.475
_diffrn_source 'micro-focus sealed X-ray tube'
_diffrn_source_type 'SuperNova (Cu) X-ray Source'
_exptl_absorpt_coefficient_mu 1.848
_exptl_absorpt_correction_T_max 1.00000
_exptl_absorpt_correction_T_min 0.76860
_exptl_absorpt_correction_type multi-scan
_exptl_absorpt_process_details
;
CrysAlisPro 1.171.42.51a (Rigaku Oxford Diffraction, 2022)
Empirical absorption correction using spherical harmonics,
implemented in SCALE3 ABSPACK scaling algorithm.
;
_exptl_crystal_colour red
_exptl_crystal_colour_primary red
_exptl_crystal_density_diffrn 1.791
_exptl_crystal_description plate
_exptl_crystal_F_000 2256
_exptl_crystal_recrystallization_method 'Re-crystallisation from solvent: DCM, Heptane'
_exptl_crystal_size_max 0.2
_exptl_crystal_size_mid 0.08
_exptl_crystal_size_min 0.02
_refine_diff_density_max 0.599
_refine_diff_density_min -0.526
_refine_diff_density_rms 0.074
_refine_ls_extinction_method none
_refine_ls_goodness_of_fit_ref 1.065
_refine_ls_hydrogen_treatment constr
_refine_ls_matrix_type full
_refine_ls_number_parameters 752
_refine_ls_number_reflns 8688
_refine_ls_number_restraints 211
_refine_ls_restrained_S_all 1.129
_refine_ls_R_factor_all 0.1331
_refine_ls_R_factor_gt 0.0921
_refine_ls_shift/su_max 0.001
_refine_ls_shift/su_mean 0.000
_refine_ls_structure_factor_coef Fsqd
_refine_ls_weighting_details 'w=1/[\s^2^(Fo^2^)+(0.1000P)^2^+5.0000P] where P=(Fo^2^+2Fc^2^)/3'
_refine_ls_weighting_scheme calc
_refine_ls_wR_factor_gt 0.2365
_refine_ls_wR_factor_ref 0.2692
_reflns_Friedel_coverage 0.000
_reflns_number_gt 4972
_reflns_number_total 8688
_reflns_threshold_expression 'I > 2\s(I)'
_cod_data_source_file d4ob00191e2.cif
_cod_data_source_block pgj306
_cod_depositor_comments 'Adding full bibliography for 7159800--7159804.cif.'
_cod_database_code 7159804
_shelx_shelxl_version_number 2018/3
_shelx_space_group_comment
;
The symmetry employed for this shelxl refinement is uniquely defined
by the following loop, which should always be used as a source of
symmetry information in preference to the above space-group names.
They are only intended as comments.
;
_shelx_estimated_absorpt_t_max 0.964
_shelx_estimated_absorpt_t_min 0.709
_olex2_refinement_description
;
1. Fixed Uiso
 At 1.2 times of:
  All C(H) groups, All N(H) groups
 At 1.5 times of:
  All C(H,H,H) groups
2. Restrained distances
 C31-C32
 1.5 with sigma of 0.001
3. Uiso/Uaniso restraints and constraints
C32 \\sim F16: within 1.8A with sigma of 0.005 and sigma for terminal atoms of
0.01 within 1.8A
Uanis(F28) = Uanis(F29)
4. Rigid body (RIGU) restrains
 C29, C31, C32, C33, F5, F6, F11, F12, F14, F15, F17, F18, F19, F7, F13, F16
 with sigma for 1-2 distances of 0.001 and sigma for 1-3 distances of 0.001
 C38, C39, C40, F30, F31, F33, F34, F36, F38, F39, F32, F35, F37
 with sigma for 1-2 distances of 0.001 and sigma for 1-3 distances of 0.001
5. Others
 Fixed Sof: F5(0.75) F9(0.75) F12(0.75) F15(0.75) F19(0.75) F28(0.75)
 F31(0.75) F34(0.75) F39(0.75) H3(0.5) H4(0.5) F7(0.25) F10(0.25) F13(0.25)
 F16(0.25) F20(0.25) F29(0.25) F32(0.25) F35(0.25) F37(0.25)
6.a Riding coordinates:
 N1(H1), N2(H2)
6.b Aromatic/amide H refined with riding coordinates:
 N3(H3), N4(H4), C3(H3A), C4(H4A), C8(H8), C9(H9), C12(H12), C13(H13),
 C17(H17), C18(H18), C21(H21), C22(H22), C24(H24), C25(H25)
6.c Idealised Me refined as rotating group:
 C26(H26A,H26B,H26C)
;
_olex2_submission_special_instructions 'No special instructions were received'
_oxdiff_exptl_absorpt_empirical_details
;
Empirical correction (ABSPACK) includes:
- Absorption correction using spherical harmonics
- Frame scaling
- Detector area scaling
;
_oxdiff_exptl_absorpt_empirical_full_max 1.671
_oxdiff_exptl_absorpt_empirical_full_min 0.758

loop_
_space_group_symop_operation_xyz
'x, y, z'
'-x, y+1/2, -z+1/2'
'-x, -y, -z'
'x, -y-1/2, z-1/2'

loop_
_atom_site_label
_atom_site_type_symbol
_atom_site_fract_x
_atom_site_fract_y
_atom_site_fract_z
_atom_site_U_iso_or_equiv
_atom_site_adp_type
_atom_site_occupancy
_atom_site_site_symmetry_order
_atom_site_calc_flag
_atom_site_refinement_flags_posn
_atom_site_refinement_flags_adp
_atom_site_refinement_flags_occupancy
_atom_site_disorder_assembly
_atom_site_disorder_group
C29 C 0.8471(3) 0.8738(5) 0.4615(3) 0.0820(12) Uani 1 1 d . . . . .
C30 C 0.8977(3) 0.7587(6) 0.4552(3) 0.0927(17) Uani 1 1 d . . . . .
C31 C 0.9735(3) 0.7819(6) 0.4444(3) 0.0974(12) Uani 1 1 d D . . . .
C32 C 1.0232(4) 0.6756(8) 0.4270(4) 0.1241(14) Uani 1 1 d D U . . .
C33 C 1.0978(5) 0.6874(12) 0.4178(5) 0.153(2) Uani 1 1 d . . . . .
C37 C 0.1020(3) 0.7884(6) 0.6767(2) 0.0774(13) Uani 1 1 d . . . . .
C38 C 0.0326(3) 0.7328(6) 0.6946(3) 0.0898(11) Uani 1 1 d . . . . .
C39 C -0.0333(4) 0.8206(8) 0.6947(4) 0.1144(14) Uani 1 1 d . . . . .
C40 C -0.1059(4) 0.7690(10) 0.7035(5) 0.1338(19) Uani 1 1 d . . . . .
F1 F 0.69756(16) 0.9969(3) 0.42333(13) 0.0927(9) Uani 1 1 d . . . A 1
F2 F 0.75115(17) 1.0650(3) 0.50667(15) 0.0994(10) Uani 1 1 d . . . A 1
F3 F 0.74145(17) 0.7422(3) 0.44867(18) 0.1135(12) Uani 1 1 d . . . A 1
F4 F 0.7879(2) 0.7977(5) 0.53398(16) 0.1396(17) Uani 1 1 d . . . A 1
F5 F 0.8436(4) 0.9651(7) 0.4287(4) 0.179(3) Uani 0.75 1 d . . P B 1
F6 F 0.8877(3) 0.9441(7) 0.5055(3) 0.207(3) Uani 1 1 d . . . C 1
F8 F 0.8877(3) 0.6550(4) 0.4823(3) 0.167(2) Uani 1 1 d . . . D 1
F9 F 0.8612(3) 0.7062(8) 0.4017(3) 0.161(3) Uani 0.75 1 d . . P D 1
F11 F 0.9854(2) 0.9013(4) 0.4277(2) 0.1499(16) Uani 1 1 d . . . E 1
F12 F 1.0128(3) 0.7897(8) 0.5037(3) 0.163(2) Uani 0.75 1 d . . P E 1
F14 F 1.0040(3) 0.5545(5) 0.4429(3) 0.184(2) Uani 1 1 d . . . F 1
F15 F 0.9891(4) 0.6797(10) 0.3668(3) 0.183(3) Uani 0.75 1 d . . P E 1
F17 F 1.1331(5) 0.6671(12) 0.4758(4) 0.283(4) Uani 1 1 d . . . G 1
F18 F 1.1195(3) 0.8060(7) 0.4091(4) 0.224(3) Uani 1 1 d . . . H 1
F19 F 1.1323(5) 0.5914(9) 0.4071(5) 0.202(3) Uani 0.75 1 d . . P G 1
F21 F 0.29722(18) 0.5394(3) 0.66786(14) 0.0982(10) Uani 1 1 d . . . A 1
F22 F 0.33889(17) 0.6939(4) 0.72977(12) 0.0997(10) Uani 1 1 d . . . A 1
F23 F 0.21288(16) 0.7464(3) 0.60149(11) 0.0874(8) Uani 1 1 d . . . A 1
F24 F 0.25008(16) 0.8783(3) 0.67346(13) 0.0869(8) Uani 1 1 d . . . A 1
F25 F 0.1509(2) 0.5780(3) 0.6631(2) 0.1267(14) Uani 1 1 d . . . A 1
F26 F 0.19627(19) 0.6822(5) 0.74106(14) 0.1243(14) Uani 1 1 d . . . A 1
F27 F 0.1209(2) 0.8999(4) 0.7074(3) 0.157(2) Uani 1 1 d . . . I 1
F28 F 0.0864(3) 0.8431(6) 0.6260(3) 0.112(2) Uani 0.75 1 d . . P I 1
F30 F 0.0489(3) 0.6597(7) 0.7394(3) 0.176(2) Uani 1 1 d . . . J 1
F31 F 0.0062(3) 0.6366(7) 0.6584(4) 0.173(2) Uani 0.75 1 d . . P J 1
F33 F -0.0402(3) 0.9172(6) 0.6605(3) 0.196(2) Uani 1 1 d . . . K 1
F34 F -0.0070(4) 0.8962(8) 0.7474(4) 0.178(2) Uani 0.75 1 d . . P J 1
F36 F -0.1542(4) 0.8547(8) 0.7082(4) 0.234(3) Uani 1 1 d . . . L 1
F38 F -0.1006(3) 0.6700(7) 0.7388(3) 0.216(3) Uani 1 1 d . . . M 1
F39 F -0.1386(5) 0.7128(12) 0.6592(5) 0.228(3) Uani 0.75 1 d . . P L 1
O1 O 0.2734(2) 0.3627(5) 0.25183(17) 0.1046(13) Uani 1 1 d . . . A 1
N1 N 0.5350(2) 0.7737(4) 0.48735(15) 0.0678(9) Uani 1 1 d . . . A 1
H1 H 0.547885 0.740483 0.525049 0.081 Uiso 1 1 d R U . A 1
N2 N 0.5790(2) 0.9391(4) 0.57791(17) 0.0736(10) Uani 1 1 d . . . A 1
H2 H 0.535273 0.921259 0.551811 0.088 Uiso 1 1 d R U . A 1
N3 N 0.4735(2) 0.8521(4) 0.62812(16) 0.0708(10) Uani 1 1 d . . . A 1
H3 H 0.472269 0.828472 0.593333 0.085 Uiso 0.5 1 calc R U P A 1
N4 N 0.41014(19) 0.6949(4) 0.54671(15) 0.0651(9) Uani 1 1 d . . . A 1
H4 H 0.444945 0.754685 0.553550 0.078 Uiso 0.5 1 calc R U P A 1
C1 C 0.4250(2) 0.6300(5) 0.44868(19) 0.0678(11) Uani 1 1 d . . . A 1
C2 C 0.4891(2) 0.7062(5) 0.44408(19) 0.0687(11) Uani 1 1 d . . . A 1
C3 C 0.5169(3) 0.7342(6) 0.3942(2) 0.0783(13) Uani 1 1 d . . . A 1
H3A H 0.496711 0.703105 0.357804 0.094 Uiso 1 1 calc R U . A 1
C4 C 0.5785(3) 0.8147(6) 0.4085(2) 0.0793(13) Uani 1 1 d . . . A 1
H4A H 0.607117 0.847325 0.383145 0.095 Uiso 1 1 calc R U . A 1
C5 C 0.5920(2) 0.8407(5) 0.46722(19) 0.0687(11) Uani 1 1 d . . . A 1
C6 C 0.6473(2) 0.9204(5) 0.5015(2) 0.0697(11) Uani 1 1 d . . . A 1
C7 C 0.6438(3) 0.9592(5) 0.5579(2) 0.0716(12) Uani 1 1 d . . . A 1
C8 C 0.6943(3) 1.0128(6) 0.6046(2) 0.0927(17) Uani 1 1 d . . . A 1
H8 H 0.743560 1.037760 0.604634 0.111 Uiso 1 1 calc R U . A 1
C9 C 0.6589(3) 1.0222(6) 0.6500(3) 0.0953(17) Uani 1 1 d . . . A 1
H9 H 0.679798 1.055097 0.686032 0.114 Uiso 1 1 calc R U . A 1
C10 C 0.5857(3) 0.9734(5) 0.6327(2) 0.0775(13) Uani 1 1 d . . . A 1
C11 C 0.5260(3) 0.9344(5) 0.6595(2) 0.0758(12) Uani 1 1 d . . . A 1
C12 C 0.5078(3) 0.9526(6) 0.7134(2) 0.0891(15) Uani 1 1 d . . . A 1
H12 H 0.534349 1.004211 0.743084 0.107 Uiso 1 1 calc R U . A 1
C13 C 0.4442(3) 0.8811(6) 0.7145(2) 0.0853(15) Uani 1 1 d . . . A 1
H13 H 0.418802 0.876827 0.744736 0.102 Uiso 1 1 calc R U . A 1
C14 C 0.4232(3) 0.8133(5) 0.6605(2) 0.0694(11) Uani 1 1 d . . . A 1
C15 C 0.3693(2) 0.7157(5) 0.63844(19) 0.0661(11) Uani 1 1 d . . . A 1
C16 C 0.3639(2) 0.6587(5) 0.5837(2) 0.0671(11) Uani 1 1 d . . . A 1
C17 C 0.3147(3) 0.5568(5) 0.5551(2) 0.0830(14) Uani 1 1 d . . . A 1
H17 H 0.277090 0.513862 0.569682 0.100 Uiso 1 1 calc R U . A 1
C18 C 0.3317(3) 0.5333(5) 0.5036(2) 0.0814(14) Uani 1 1 d . . . A 1
H18 H 0.308389 0.471079 0.476800 0.098 Uiso 1 1 calc R U . A 1
C19 C 0.3922(2) 0.6212(5) 0.49740(19) 0.0658(11) Uani 1 1 d . . . A 1
C20 C 0.3875(2) 0.5565(5) 0.39697(19) 0.0682(11) Uani 1 1 d . . . A 1
C21 C 0.3138(3) 0.5866(6) 0.3722(2) 0.0818(14) Uani 1 1 d . . . A 1
H21 H 0.287941 0.651933 0.388517 0.098 Uiso 1 1 calc R U . A 1
C22 C 0.2787(3) 0.5204(6) 0.3234(2) 0.0922(16) Uani 1 1 d . . . A 1
H22 H 0.229855 0.543717 0.306688 0.111 Uiso 1 1 calc R U . A 1
C23 C 0.3146(3) 0.4211(6) 0.2995(2) 0.0783(13) Uani 1 1 d . . . A 1
C24 C 0.3878(3) 0.3912(6) 0.3232(2) 0.0807(13) Uani 1 1 d . . . A 1
H24 H 0.413288 0.325397 0.306862 0.097 Uiso 1 1 calc R U . A 1
C25 C 0.4236(3) 0.4592(5) 0.3716(2) 0.0758(12) Uani 1 1 d . . . A 1
H25 H 0.473145 0.438316 0.387134 0.091 Uiso 1 1 calc R U . A 1
C26 C 0.3072(5) 0.2657(8) 0.2245(3) 0.136(3) Uani 1 1 d . . . A 1
H26A H 0.274501 0.241235 0.189491 0.204 Uiso 1 1 calc R U . A 1
H26B H 0.317382 0.187676 0.248551 0.204 Uiso 1 1 calc R U . A 1
H26C H 0.353288 0.300389 0.216463 0.204 Uiso 1 1 calc R U . A 1
C27 C 0.7156(3) 0.9587(5) 0.4779(2) 0.0728(12) Uani 1 1 d . . . A 1
C28 C 0.7738(3) 0.8438(5) 0.4814(2) 0.0718(12) Uani 1 1 d . . . A 1
C34 C 0.3121(3) 0.6739(5) 0.6728(2) 0.0752(12) Uani 1 1 d . . . A 1
C35 C 0.2370(3) 0.7493(5) 0.65839(19) 0.0677(11) Uani 1 1 d . . . A 1
C36 C 0.1719(3) 0.6990(5) 0.6856(2) 0.0749(12) Uani 1 1 d . . . A 1
F7 F 0.8217(7) 0.8762(17) 0.3991(6) 0.092(4) Uani 0.25 1 d . . P B 2
F10 F 0.9430(7) 0.792(2) 0.5212(5) 0.136(7) Uani 0.25 1 d . . P D 2
F13 F 0.9404(9) 0.748(2) 0.3794(7) 0.148(7) Uani 0.25 1 d . . P E 2
F16 F 1.0680(9) 0.718(2) 0.4977(8) 0.150(4) Uani 0.25 1 d . U P E 2
F20 F 1.0798(12) 0.6400(19) 0.3644(7) 0.136(6) Uani 0.25 1 d . . P G 2
F29 F 0.0778(11) 0.7626(19) 0.6206(10) 0.112(2) Uani 0.25 1 d . . P I 2
F32 F 0.0529(10) 0.812(3) 0.7522(8) 0.154(7) Uani 0.25 1 d . . P J 2
F35 F -0.0629(9) 0.741(3) 0.6277(8) 0.177(8) Uani 0.25 1 d . . P J 2
F37 F -0.0932(11) 0.835(3) 0.7568(9) 0.159(6) Uani 0.25 1 d . . P L 2

loop_
_atom_site_aniso_label
_atom_site_aniso_U_11
_atom_site_aniso_U_22
_atom_site_aniso_U_33
_atom_site_aniso_U_23
_atom_site_aniso_U_13
_atom_site_aniso_U_12
C29 0.065(3) 0.072(3) 0.111(3) 0.015(2) 0.024(2) -0.008(2)
C30 0.087(4) 0.081(4) 0.118(5) 0.023(3) 0.039(3) 0.007(3)
C31 0.072(3) 0.102(3) 0.121(3) 0.003(3) 0.026(2) -0.006(2)
C32 0.106(3) 0.134(3) 0.145(3) 0.014(4) 0.055(3) 0.022(3)
C33 0.092(3) 0.173(5) 0.203(5) -0.032(6) 0.055(3) 0.005(3)
C37 0.072(3) 0.084(3) 0.079(3) 0.000(3) 0.023(2) -0.004(3)
C38 0.076(3) 0.082(3) 0.117(3) 0.0076(18) 0.032(2) -0.0103(19)
C39 0.091(3) 0.109(3) 0.153(4) 0.020(2) 0.047(3) 0.009(2)
C40 0.081(3) 0.158(5) 0.172(5) 0.031(3) 0.048(3) 0.009(3)
F1 0.0722(17) 0.107(2) 0.103(2) 0.0412(18) 0.0266(15) -0.0002(16)
F2 0.0822(19) 0.083(2) 0.143(3) -0.0168(18) 0.0471(19) -0.0249(16)
F3 0.0691(18) 0.082(2) 0.193(4) -0.027(2) 0.034(2) -0.0176(16)
F4 0.123(3) 0.200(4) 0.107(3) 0.067(3) 0.050(2) 0.064(3)
F5 0.126(5) 0.134(5) 0.321(6) 0.142(5) 0.153(5) 0.063(4)
F6 0.094(3) 0.232(6) 0.301(5) -0.165(5) 0.056(3) -0.054(3)
F8 0.119(3) 0.109(3) 0.296(7) 0.073(4) 0.101(4) 0.031(3)
F9 0.081(3) 0.232(7) 0.168(5) -0.110(5) 0.015(3) -0.019(4)
F11 0.100(3) 0.111(2) 0.261(5) 0.035(3) 0.091(3) 0.001(2)
F12 0.099(4) 0.249(7) 0.133(3) -0.043(3) 0.004(3) 0.009(4)
F14 0.161(4) 0.119(3) 0.301(6) 0.021(4) 0.120(4) 0.028(3)
F15 0.138(4) 0.276(8) 0.139(3) -0.046(4) 0.034(3) 0.013(5)
F17 0.186(6) 0.387(11) 0.248(5) -0.042(5) -0.030(5) 0.061(7)
F18 0.118(4) 0.191(4) 0.394(8) -0.042(5) 0.123(5) -0.026(3)
F19 0.141(6) 0.205(5) 0.290(8) -0.001(6) 0.117(6) 0.048(5)
F21 0.103(2) 0.0784(19) 0.127(3) 0.0340(18) 0.0555(19) 0.0091(16)
F22 0.0826(19) 0.152(3) 0.0667(17) 0.0337(18) 0.0193(14) 0.0053(19)
F23 0.0774(18) 0.118(2) 0.0688(16) 0.0133(15) 0.0190(13) 0.0084(16)
F24 0.0789(18) 0.0774(18) 0.110(2) 0.0060(16) 0.0318(16) -0.0054(14)
F25 0.108(3) 0.082(2) 0.209(4) -0.014(2) 0.080(3) -0.0142(19)
F26 0.087(2) 0.201(4) 0.093(2) 0.057(2) 0.0355(17) 0.013(2)
F27 0.091(3) 0.107(3) 0.282(6) -0.057(3) 0.060(3) -0.016(2)
F28 0.091(3) 0.137(5) 0.120(3) 0.071(5) 0.046(2) 0.033(4)
F30 0.117(3) 0.215(5) 0.218(4) 0.126(4) 0.087(3) 0.041(3)
F31 0.098(4) 0.162(5) 0.278(5) -0.114(4) 0.083(4) -0.056(3)
F33 0.136(4) 0.190(5) 0.290(5) 0.132(4) 0.112(4) 0.068(3)
F34 0.124(4) 0.180(6) 0.244(5) -0.079(4) 0.068(4) -0.003(4)
F36 0.136(4) 0.221(6) 0.378(9) 0.066(5) 0.133(5) 0.063(4)
F38 0.121(4) 0.235(6) 0.318(6) 0.136(6) 0.102(4) 0.023(4)
F39 0.124(5) 0.308(10) 0.248(6) -0.034(5) 0.025(4) -0.072(5)
O1 0.102(3) 0.114(3) 0.090(3) -0.023(2) 0.000(2) -0.008(2)
N1 0.058(2) 0.086(3) 0.060(2) 0.0027(18) 0.0131(16) -0.0133(18)
N2 0.059(2) 0.087(3) 0.077(2) -0.007(2) 0.0172(18) -0.0100(19)
N3 0.064(2) 0.077(2) 0.075(2) -0.0052(19) 0.0239(18) -0.0043(19)
N4 0.0579(19) 0.075(2) 0.063(2) 0.0035(18) 0.0154(16) -0.0066(17)
C1 0.054(2) 0.076(3) 0.071(3) 0.001(2) 0.0088(19) -0.002(2)
C2 0.056(2) 0.082(3) 0.067(3) 0.004(2) 0.012(2) -0.002(2)
C3 0.067(3) 0.104(4) 0.063(3) 0.001(3) 0.011(2) -0.009(3)
C4 0.064(3) 0.105(4) 0.072(3) 0.010(3) 0.019(2) -0.009(3)
C5 0.058(2) 0.083(3) 0.067(3) 0.007(2) 0.016(2) -0.006(2)
C6 0.060(2) 0.070(3) 0.084(3) 0.004(2) 0.023(2) -0.007(2)
C7 0.058(2) 0.075(3) 0.084(3) -0.004(2) 0.020(2) -0.008(2)
C8 0.071(3) 0.106(4) 0.103(4) -0.031(3) 0.024(3) -0.025(3)
C9 0.082(3) 0.110(4) 0.096(4) -0.037(3) 0.022(3) -0.023(3)
C10 0.070(3) 0.079(3) 0.086(3) -0.016(3) 0.019(2) -0.004(2)
C11 0.069(3) 0.077(3) 0.084(3) -0.009(3) 0.020(2) 0.000(2)
C12 0.082(3) 0.106(4) 0.082(3) -0.018(3) 0.024(3) -0.008(3)
C13 0.079(3) 0.109(4) 0.070(3) -0.006(3) 0.021(2) 0.006(3)
C14 0.060(2) 0.079(3) 0.070(3) 0.007(2) 0.016(2) 0.009(2)
C15 0.063(2) 0.073(3) 0.065(2) 0.015(2) 0.019(2) 0.007(2)
C16 0.061(2) 0.064(3) 0.080(3) 0.011(2) 0.023(2) -0.002(2)
C17 0.081(3) 0.078(3) 0.098(4) 0.002(3) 0.035(3) -0.017(3)
C18 0.072(3) 0.081(3) 0.095(4) -0.005(3) 0.026(3) -0.020(3)
C19 0.054(2) 0.072(3) 0.072(3) 0.003(2) 0.0136(19) -0.002(2)
C20 0.055(2) 0.080(3) 0.069(3) -0.004(2) 0.0098(19) -0.004(2)
C21 0.056(3) 0.088(3) 0.098(4) -0.016(3) 0.009(2) 0.001(2)
C22 0.062(3) 0.104(4) 0.102(4) -0.011(3) -0.005(3) -0.001(3)
C23 0.073(3) 0.086(3) 0.071(3) -0.004(2) 0.004(2) -0.007(3)
C24 0.086(3) 0.080(3) 0.078(3) -0.004(3) 0.020(3) 0.008(3)
C25 0.067(3) 0.086(3) 0.073(3) 0.000(3) 0.008(2) 0.007(2)
C26 0.161(7) 0.143(7) 0.099(5) -0.045(5) 0.011(5) -0.003(6)
C27 0.065(3) 0.073(3) 0.083(3) 0.003(2) 0.020(2) -0.011(2)
C28 0.064(3) 0.074(3) 0.078(3) 0.008(2) 0.015(2) -0.009(2)
C34 0.074(3) 0.081(3) 0.074(3) 0.019(2) 0.024(2) 0.004(2)
C35 0.069(3) 0.072(3) 0.065(3) 0.011(2) 0.019(2) -0.001(2)
C36 0.077(3) 0.074(3) 0.078(3) 0.010(2) 0.027(2) -0.005(2)
F7 0.063(7) 0.115(11) 0.105(4) 0.037(6) 0.032(4) 0.029(8)
F10 0.071(8) 0.28(2) 0.057(6) 0.028(9) 0.017(5) 0.071(11)
F13 0.100(6) 0.25(2) 0.107(5) -0.015(7) 0.046(4) 0.044(10)
F16 0.088(6) 0.195(9) 0.168(4) -0.011(6) 0.026(4) 0.070(7)
F20 0.176(18) 0.147(15) 0.103(10) -0.047(10) 0.071(11) 0.009(13)
F29 0.091(3) 0.137(5) 0.120(3) 0.071(5) 0.046(2) 0.033(4)
F32 0.104(6) 0.227(18) 0.138(7) -0.054(9) 0.038(5) 0.003(10)
F35 0.072(7) 0.30(2) 0.155(6) -0.030(9) 0.021(4) 0.017(11)
F37 0.110(11) 0.215(16) 0.166(7) 0.021(8) 0.061(7) 0.031(12)

loop_
_atom_type_symbol
_atom_type_description
_atom_type_scat_dispersion_real
_atom_type_scat_dispersion_imag
_atom_type_scat_source
C C 0.0181 0.0091 'International Tables Vol C Tables 4.2.6.8 and 6.1.1.4'
H H 0.0000 0.0000 'International Tables Vol C Tables 4.2.6.8 and 6.1.1.4'
F F 0.0727 0.0534 'International Tables Vol C Tables 4.2.6.8 and 6.1.1.4'
N N 0.0311 0.0180 'International Tables Vol C Tables 4.2.6.8 and 6.1.1.4'
O O 0.0492 0.0322 'International Tables Vol C Tables 4.2.6.8 and 6.1.1.4'

loop_
_geom_angle_atom_site_label_1
_geom_angle_atom_site_label_2
_geom_angle_atom_site_label_3
_geom_angle
_geom_angle_site_symmetry_1
_geom_angle_site_symmetry_3
_geom_angle_publ_flag
C30 C29 C28 118.3(4) . . ?
F5 C29 C30 118.0(6) . . ?
F5 C29 F6 94.1(7) . . ?
F5 C29 C28 114.5(5) . . ?
F6 C29 C30 102.5(5) . . ?
F6 C29 C28 103.6(5) . . ?
F7 C29 C30 89.4(7) . . ?
C29 C30 F10 87.3(7) . . ?
C31 C30 C29 121.1(5) . . ?
C31 C30 F10 79.9(6) . . ?
F8 C30 C29 115.1(5) . . ?
F8 C30 C31 117.1(5) . . ?
F8 C30 F9 94.3(6) . . ?
F9 C30 C29 100.4(5) . . ?
F9 C30 C31 101.0(5) . . ?
C30 C31 C32 125.2(6) . . ?
C30 C31 F13 87.0(7) . . ?
C32 C31 F13 73.5(8) . . ?
F11 C31 C30 114.9(5) . . ?
F11 C31 C32 114.5(6) . . ?
F11 C31 F12 99.9(6) . . ?
F12 C31 C30 97.9(5) . . ?
F12 C31 C32 95.6(6) . . ?
C31 C32 F13 55.5(6) . . ?
C31 C32 F16 76.2(6) . . ?
C33 C32 C31 129.2(8) . . ?
C33 C32 F15 94.7(7) . . ?
C33 C32 F13 124.2(9) . . ?
C33 C32 F16 81.5(9) . . ?
F14 C32 C31 110.5(6) . . ?
F14 C32 C33 115.5(7) . . ?
F14 C32 F15 102.8(8) . . ?
F15 C32 C31 95.1(6) . . ?
F16 C32 F13 131.5(8) . . ?
C32 C33 F17 95.8(9) . . ?
F18 C33 C32 116.0(9) . . ?
F18 C33 F17 101.2(10) . . ?
F19 C33 C32 121.6(11) . . ?
F19 C33 F17 86.5(10) . . ?
F19 C33 F18 120.7(9) . . ?
F20 C33 C32 93.1(11) . . ?
C38 C37 C36 117.8(5) . . ?
F27 C37 C38 106.6(5) . . ?
F27 C37 C36 106.5(4) . . ?
F28 C37 C38 111.7(5) . . ?
F28 C37 F27 98.8(5) . . ?
F28 C37 C36 113.2(5) . . ?
F29 C37 C38 94.8(9) . . ?
C37 C38 F32 89.9(8) . . ?
C39 C38 C37 120.4(5) . . ?
C39 C38 F32 76.1(9) . . ?
F30 C38 C37 111.8(5) . . ?
F30 C38 C39 112.9(6) . . ?
F30 C38 F31 97.8(6) . . ?
F31 C38 C37 107.2(5) . . ?
F31 C38 C39 103.5(6) . . ?
C38 C39 F32 54.0(7) . . ?
C38 C39 F35 80.9(8) . . ?
C40 C39 C38 123.1(7) . . ?
C40 C39 F32 121.7(9) . . ?
C40 C39 F35 81.3(9) . . ?
F33 C39 C38 115.4(6) . . ?
F33 C39 C40 112.4(7) . . ?
F33 C39 F34 98.3(7) . . ?
F34 C39 C38 99.9(6) . . ?
F34 C39 C40 102.0(7) . . ?
F35 C39 F32 134.8(10) . . ?
F36 C40 C39 116.6(9) . . ?
F36 C40 F38 115.3(8) . . ?
F38 C40 C39 113.8(7) . . ?
F39 C40 C39 109.3(9) . . ?
F39 C40 F36 98.8(9) . . ?
F39 C40 F38 100.4(10) . . ?
F37 C40 C39 88.5(11) . . ?
C23 O1 C26 118.0(5) . . ?
C2 N1 H1 123.4 . . ?
C2 N1 C5 111.0(4) . . ?
C5 N1 H1 115.5 . . ?
C7 N2 H2 118.5 . . ?
C10 N2 H2 127.7 . . ?
C10 N2 C7 112.6(4) . . ?
C11 N3 H3 125.3 . . ?
C14 N3 H3 125.3 . . ?
C14 N3 C11 109.4(4) . . ?
C16 N4 H4 125.1 . . ?
C19 N4 H4 125.1 . . ?
C19 N4 C16 109.9(4) . . ?
C2 C1 C20 116.9(4) . . ?
C19 C1 C2 125.8(4) . . ?
C19 C1 C20 117.3(4) . . ?
N1 C2 C1 126.5(4) . . ?
N1 C2 C3 105.9(4) . . ?
C3 C2 C1 127.5(4) . . ?
C2 C3 H3A 125.8 . . ?
C4 C3 C2 108.4(4) . . ?
C4 C3 H3A 125.8 . . ?
C3 C4 H4A 125.2 . . ?
C3 C4 C5 109.5(4) . . ?
C5 C4 H4A 125.2 . . ?
N1 C5 C4 105.1(4) . . ?
N1 C5 C6 124.2(4) . . ?
C4 C5 C6 130.6(4) . . ?
C5 C6 C7 123.1(4) . . ?
C5 C6 C27 118.2(4) . . ?
C7 C6 C27 118.6(4) . . ?
N2 C7 C6 119.6(4) . . ?
N2 C7 C8 104.7(4) . . ?
C8 C7 C6 135.7(4) . . ?
C7 C8 H8 125.7 . . ?
C9 C8 C7 108.7(5) . . ?
C9 C8 H8 125.7 . . ?
C8 C9 H9 126.0 . . ?
C8 C9 C10 108.0(5) . . ?
C10 C9 H9 126.0 . . ?
N2 C10 C9 106.1(4) . . ?
N2 C10 C11 116.1(4) . . ?
C9 C10 C11 136.8(5) . . ?
N3 C11 C10 115.6(4) . . ?
N3 C11 C12 108.5(5) . . ?
C12 C11 C10 135.8(5) . . ?
C11 C12 H12 126.2 . . ?
C13 C12 C11 107.6(5) . . ?
C13 C12 H12 126.2 . . ?
C12 C13 H13 126.1 . . ?
C12 C13 C14 107.8(5) . . ?
C14 C13 H13 126.1 . . ?
N3 C14 C13 106.6(4) . . ?
N3 C14 C15 118.5(4) . . ?
C15 C14 C13 134.7(4) . . ?
C14 C15 C16 122.8(4) . . ?
C14 C15 C34 119.4(4) . . ?
C16 C15 C34 117.7(4) . . ?
N4 C16 C15 123.3(4) . . ?
N4 C16 C17 106.2(4) . . ?
C15 C16 C17 130.6(4) . . ?
C16 C17 H17 125.5 . . ?
C18 C17 C16 109.1(4) . . ?
C18 C17 H17 125.5 . . ?
C17 C18 H18 126.1 . . ?
C17 C18 C19 107.8(5) . . ?
C19 C18 H18 126.1 . . ?
N4 C19 C1 127.5(4) . . ?
N4 C19 C18 107.1(4) . . ?
C1 C19 C18 125.3(4) . . ?
C21 C20 C1 120.1(4) . . ?
C25 C20 C1 122.1(4) . . ?
C25 C20 C21 117.8(4) . . ?
C20 C21 H21 119.7 . . ?
C22 C21 C20 120.6(5) . . ?
C22 C21 H21 119.7 . . ?
C21 C22 H22 119.5 . . ?
C23 C22 C21 120.9(5) . . ?
C23 C22 H22 119.5 . . ?
O1 C23 C22 115.1(5) . . ?
O1 C23 C24 125.9(5) . . ?
C22 C23 C24 119.0(5) . . ?
C23 C24 H24 119.9 . . ?
C23 C24 C25 120.1(5) . . ?
C25 C24 H24 119.9 . . ?
C20 C25 C24 121.5(5) . . ?
C20 C25 H25 119.3 . . ?
C24 C25 H25 119.3 . . ?
O1 C26 H26A 109.5 . . ?
O1 C26 H26B 109.5 . . ?
O1 C26 H26C 109.5 . . ?
H26A C26 H26B 109.5 . . ?
H26A C26 H26C 109.5 . . ?
H26B C26 H26C 109.5 . . ?
F1 C27 F2 106.1(4) . . ?
F1 C27 C6 111.7(4) . . ?
F1 C27 C28 107.3(4) . . ?
F2 C27 C6 110.8(4) . . ?
F2 C27 C28 107.0(4) . . ?
C6 C27 C28 113.5(4) . . ?
C29 C28 C27 117.9(4) . . ?
F3 C28 C29 106.0(4) . . ?
F3 C28 C27 107.7(4) . . ?
F4 C28 C29 110.1(4) . . ?
F4 C28 F3 106.3(4) . . ?
F4 C28 C27 108.3(4) . . ?
F21 C34 F22 104.7(4) . . ?
F21 C34 C15 111.8(4) . . ?
F21 C34 C35 107.7(4) . . ?
F22 C34 C15 110.6(4) . . ?
F22 C34 C35 106.4(4) . . ?
C15 C34 C35 115.0(4) . . ?
F23 C35 C34 108.6(4) . . ?
F23 C35 C36 106.9(4) . . ?
F24 C35 F23 107.4(4) . . ?
F24 C35 C34 107.5(4) . . ?
F24 C35 C36 107.9(4) . . ?
C34 C35 C36 118.1(4) . . ?
C37 C36 C35 116.2(4) . . ?
F25 C36 C37 107.3(4) . . ?
F25 C36 C35 107.7(4) . . ?
F26 C36 C37 108.6(4) . . ?
F26 C36 F25 107.6(5) . . ?
F26 C36 C35 109.1(4) . . ?
C31 F13 C32 51.0(5) . . ?
C38 F32 C39 50.0(6) . . ?

loop_
_geom_bond_atom_site_label_1
_geom_bond_atom_site_label_2
_geom_bond_distance
_geom_bond_site_symmetry_2
_geom_bond_publ_flag
C29 C30 1.493(8) . ?
C29 F5 1.191(7) . ?
C29 F6 1.356(7) . ?
C29 C28 1.530(6) . ?
C29 F7 1.473(14) . ?
C30 C31 1.469(8) . ?
C30 F8 1.247(6) . ?
C30 F9 1.421(8) . ?
C30 F10 1.666(15) . ?
C31 C32 1.4992(10) . ?
C31 F11 1.281(7) . ?
C31 F12 1.460(8) . ?
C31 F13 1.590(17) . ?
C32 C33 1.422(11) . ?
C32 F14 1.326(9) . ?
C32 F15 1.454(9) . ?
C32 F13 1.849(19) . ?
C32 F16 1.779(19) . ?
C33 F17 1.425(13) . ?
C33 F18 1.270(11) . ?
C33 F19 1.195(11) . ?
C33 F20 1.339(17) . ?
C37 C38 1.514(7) . ?
C37 F27 1.335(6) . ?
C37 F28 1.306(7) . ?
C37 C36 1.532(7) . ?
C37 F29 1.35(2) . ?
C38 C39 1.481(9) . ?
C38 F30 1.279(7) . ?
C38 F31 1.315(8) . ?
C38 F32 1.564(18) . ?
C39 C40 1.470(10) . ?
C39 F33 1.250(8) . ?
C39 F34 1.465(10) . ?
C39 F32 1.88(2) . ?
C39 F35 1.77(2) . ?
C40 F36 1.243(10) . ?
C40 F38 1.287(9) . ?
C40 F39 1.242(12) . ?
C40 F37 1.41(2) . ?
F1 C27 1.337(5) . ?
F2 C27 1.352(5) . ?
F3 C28 1.339(6) . ?
F4 C28 1.315(5) . ?
F21 C34 1.361(6) . ?
F22 C34 1.370(5) . ?
F23 C35 1.346(5) . ?
F24 C35 1.338(5) . ?
F25 C36 1.340(6) . ?
F26 C36 1.325(6) . ?
O1 C23 1.365(6) . ?
O1 C26 1.372(8) . ?
N1 H1 0.9454 . ?
N1 C2 1.372(6) . ?
N1 C5 1.393(5) . ?
N2 H2 0.9283 . ?
N2 C7 1.369(6) . ?
N2 C10 1.336(6) . ?
N3 H3 0.8600 . ?
N3 C11 1.365(6) . ?
N3 C14 1.364(6) . ?
N4 H4 0.8600 . ?
N4 C16 1.380(5) . ?
N4 C19 1.371(5) . ?
C1 C2 1.411(6) . ?
C1 C19 1.410(6) . ?
C1 C20 1.483(6) . ?
C2 C3 1.409(6) . ?
C3 H3A 0.9300 . ?
C3 C4 1.365(7) . ?
C4 H4A 0.9300 . ?
C4 C5 1.401(6) . ?
C5 C6 1.411(6) . ?
C6 C7 1.417(6) . ?
C6 C27 1.508(6) . ?
C7 C8 1.405(7) . ?
C8 H8 0.9300 . ?
C8 C9 1.367(7) . ?
C9 H9 0.9300 . ?
C9 C10 1.404(7) . ?
C10 C11 1.417(7) . ?
C11 C12 1.404(7) . ?
C12 H12 0.9300 . ?
C12 C13 1.362(8) . ?
C13 H13 0.9300 . ?
C13 C14 1.440(7) . ?
C14 C15 1.406(7) . ?
C15 C16 1.411(6) . ?
C15 C34 1.503(6) . ?
C16 C17 1.434(7) . ?
C17 H17 0.9300 . ?
C17 C18 1.345(7) . ?
C18 H18 0.9300 . ?
C18 C19 1.435(6) . ?
C20 C21 1.390(6) . ?
C20 C25 1.373(7) . ?
C21 H21 0.9300 . ?
C21 C22 1.382(7) . ?
C22 H22 0.9300 . ?
C22 C23 1.368(8) . ?
C23 C24 1.374(7) . ?
C24 H24 0.9300 . ?
C24 C25 1.386(7) . ?
C25 H25 0.9300 . ?
C26 H26A 0.9600 . ?
C26 H26B 0.9600 . ?
C26 H26C 0.9600 . ?
C27 C28 1.547(7) . ?
C34 C35 1.536(7) . ?
C35 C36 1.540(6) . ?

loop_
_geom_torsion_atom_site_label_1
_geom_torsion_atom_site_label_2
_geom_torsion_atom_site_label_3
_geom_torsion_atom_site_label_4
_geom_torsion
_geom_torsion_site_symmetry_1
_geom_torsion_site_symmetry_2
_geom_torsion_site_symmetry_3
_geom_torsion_site_symmetry_4
_geom_torsion_publ_flag
C29 C30 C31 C32 -168.3(7) . . . . ?
C29 C30 C31 F11 -15.8(9) . . . . ?
C29 C30 C31 F12 89.1(7) . . . . ?
C29 C30 C31 F13 -101.0(10) . . . . ?
C30 C29 C28 F3 -49.1(7) . . . . ?
C30 C29 C28 F4 65.4(7) . . . . ?
C30 C29 C28 C27 -169.7(5) . . . . ?
C30 C31 C32 C33 -177.4(9) . . . . ?
C30 C31 C32 F14 -23.5(11) . . . . ?
C30 C31 C32 F15 82.3(8) . . . . ?
C30 C31 C32 F13 73.9(10) . . . . ?
C30 C31 C32 F16 -110.7(10) . . . . ?
C30 C31 F13 C32 -128.1(6) . . . . ?
C31 C32 C33 F17 86.2(12) . . . . ?
C31 C32 C33 F18 -19.2(18) . . . . ?
C31 C32 C33 F19 175.6(11) . . . . ?
C31 C32 C33 F20 -123.4(13) . . . . ?
C33 C32 F13 C31 -117.3(10) . . . . ?
C37 C38 C39 C40 170.9(8) . . . . ?
C37 C38 C39 F33 26.5(11) . . . . ?
C37 C38 C39 F34 -77.7(8) . . . . ?
C37 C38 C39 F32 -81.5(11) . . . . ?
C37 C38 C39 F35 97.6(11) . . . . ?
C37 C38 F32 C39 121.4(6) . . . . ?
C38 C37 C36 F25 50.2(6) . . . . ?
C38 C37 C36 F26 -65.9(6) . . . . ?
C38 C37 C36 C35 170.7(5) . . . . ?
C38 C39 C40 F36 173.0(9) . . . . ?
C38 C39 C40 F38 35.2(14) . . . . ?
C38 C39 C40 F39 -76.1(12) . . . . ?
C38 C39 C40 F37 110.8(13) . . . . ?
C40 C39 F32 C38 110.1(9) . . . . ?
F1 C27 C28 C29 59.1(6) . . . . ?
F1 C27 C28 F3 -60.7(5) . . . . ?
F1 C27 C28 F4 -175.2(4) . . . . ?
F2 C27 C28 C29 -54.5(6) . . . . ?
F2 C27 C28 F3 -174.3(4) . . . . ?
F2 C27 C28 F4 71.2(5) . . . . ?
F5 C29 C30 C31 43.8(11) . . . . ?
F5 C29 C30 F8 -165.7(8) . . . . ?
F5 C29 C30 F9 -65.9(9) . . . . ?
F5 C29 C28 F3 97.3(8) . . . . ?
F5 C29 C28 F4 -148.2(8) . . . . ?
F5 C29 C28 C27 -23.3(9) . . . . ?
F6 C29 C30 C31 -57.8(8) . . . . ?
F6 C29 C30 F8 92.7(7) . . . . ?
F6 C29 C30 F9 -167.5(5) . . . . ?
F6 C29 C28 F3 -161.6(5) . . . . ?
F6 C29 C28 F4 -47.1(6) . . . . ?
F6 C29 C28 C27 77.7(6) . . . . ?
F8 C30 C31 C32 41.8(11) . . . . ?
F8 C30 C31 F11 -165.7(7) . . . . ?
F8 C30 C31 F12 -60.9(8) . . . . ?
F9 C30 C31 C32 -58.9(9) . . . . ?
F9 C30 C31 F11 93.6(7) . . . . ?
F9 C30 C31 F12 -161.6(6) . . . . ?
F11 C31 C32 C33 30.0(13) . . . . ?
F11 C31 C32 F14 -176.1(7) . . . . ?
F11 C31 C32 F15 -70.3(8) . . . . ?
F12 C31 C32 C33 -73.6(11) . . . . ?
F12 C31 C32 F14 80.3(8) . . . . ?
F12 C31 C32 F15 -173.9(6) . . . . ?
F14 C32 C33 F17 -66.6(11) . . . . ?
F14 C32 C33 F18 -172.1(10) . . . . ?
F14 C32 C33 F19 22.8(18) . . . . ?
F15 C32 C33 F17 -173.3(8) . . . . ?
F15 C32 C33 F18 81.3(12) . . . . ?
F15 C32 C33 F19 -83.9(14) . . . . ?
F21 C34 C35 F23 -75.5(5) . . . . ?
F21 C34 C35 F24 168.6(4) . . . . ?
F21 C34 C35 C36 46.3(6) . . . . ?
F22 C34 C35 F23 172.6(4) . . . . ?
F22 C34 C35 F24 56.7(5) . . . . ?
F22 C34 C35 C36 -65.5(6) . . . . ?
F23 C35 C36 C37 -65.5(6) . . . . ?
F23 C35 C36 F25 54.8(5) . . . . ?
F23 C35 C36 F26 171.4(4) . . . . ?
F24 C35 C36 C37 49.8(6) . . . . ?
F24 C35 C36 F25 170.1(4) . . . . ?
F24 C35 C36 F26 -73.4(5) . . . . ?
F27 C37 C38 C39 52.0(8) . . . . ?
F27 C37 C38 F30 -84.1(7) . . . . ?
F27 C37 C38 F31 169.8(6) . . . . ?
F27 C37 C36 F25 169.7(5) . . . . ?
F27 C37 C36 F26 53.6(6) . . . . ?
F27 C37 C36 C35 -69.8(6) . . . . ?
F28 C37 C38 C39 -54.9(8) . . . . ?
F28 C37 C38 F30 169.0(6) . . . . ?
F28 C37 C38 F31 62.8(8) . . . . ?
F28 C37 C36 F25 -82.8(6) . . . . ?
F28 C37 C36 F26 161.2(5) . . . . ?
F28 C37 C36 C35 37.8(7) . . . . ?
F30 C38 C39 C40 -53.5(11) . . . . ?
F30 C38 C39 F33 162.2(8) . . . . ?
F30 C38 C39 F34 57.9(8) . . . . ?
F31 C38 C39 C40 51.2(11) . . . . ?
F31 C38 C39 F33 -93.1(9) . . . . ?
F31 C38 C39 F34 162.7(6) . . . . ?
F33 C39 C40 F36 -41.6(14) . . . . ?
F33 C39 C40 F38 -179.5(9) . . . . ?
F33 C39 C40 F39 69.2(12) . . . . ?
F34 C39 C40 F36 62.7(12) . . . . ?
F34 C39 C40 F38 -75.2(11) . . . . ?
F34 C39 C40 F39 173.5(9) . . . . ?
O1 C23 C24 C25 179.3(5) . . . . ?
N1 C2 C3 C4 0.9(6) . . . . ?
N1 C5 C6 C7 -10.7(8) . . . . ?
N1 C5 C6 C27 165.4(5) . . . . ?
N2 C7 C8 C9 0.3(7) . . . . ?
N2 C10 C11 N3 7.8(7) . . . . ?
N2 C10 C11 C12 -176.8(6) . . . . ?
N3 C11 C12 C13 0.0(7) . . . . ?
N3 C14 C15 C16 -1.5(7) . . . . ?
N3 C14 C15 C34 -178.5(4) . . . . ?
N4 C16 C17 C18 0.5(6) . . . . ?
C1 C2 C3 C4 178.1(5) . . . . ?
C1 C20 C21 C22 178.9(5) . . . . ?
C1 C20 C25 C24 180.0(5) . . . . ?
C2 N1 C5 C4 1.5(5) . . . . ?
C2 N1 C5 C6 179.0(4) . . . . ?
C2 C1 C19 N4 8.0(8) . . . . ?
C2 C1 C19 C18 -173.4(5) . . . . ?
C2 C1 C20 C21 -118.5(5) . . . . ?
C2 C1 C20 C25 60.6(7) . . . . ?
C2 C3 C4 C5 0.0(6) . . . . ?
C3 C4 C5 N1 -0.9(6) . . . . ?
C3 C4 C5 C6 -178.2(5) . . . . ?
C4 C5 C6 C7 166.1(5) . . . . ?
C4 C5 C6 C27 -17.8(8) . . . . ?
C5 N1 C2 C1 -178.7(5) . . . . ?
C5 N1 C2 C3 -1.5(6) . . . . ?
C5 C6 C7 N2 -11.3(7) . . . . ?
C5 C6 C7 C8 165.1(6) . . . . ?
C5 C6 C27 F1 43.4(6) . . . . ?
C5 C6 C27 F2 161.5(4) . . . . ?
C5 C6 C27 C28 -78.1(6) . . . . ?
C6 C7 C8 C9 -176.5(6) . . . . ?
C6 C27 C28 C29 -177.0(4) . . . . ?
C6 C27 C28 F3 63.3(5) . . . . ?
C6 C27 C28 F4 -51.3(6) . . . . ?
C7 N2 C10 C9 1.4(6) . . . . ?
C7 N2 C10 C11 -169.4(5) . . . . ?
C7 C6 C27 F1 -140.3(5) . . . . ?
C7 C6 C27 F2 -22.2(6) . . . . ?
C7 C6 C27 C28 98.1(5) . . . . ?
C7 C8 C9 C10 0.5(8) . . . . ?
C8 C9 C10 N2 -1.1(7) . . . . ?
C8 C9 C10 C11 166.8(6) . . . . ?
C9 C10 C11 N3 -159.2(6) . . . . ?
C9 C10 C11 C12 16.2(12) . . . . ?
C10 N2 C7 C6 176.4(5) . . . . ?
C10 N2 C7 C8 -1.0(6) . . . . ?
C10 C11 C12 C13 -175.6(6) . . . . ?
C11 N3 C14 C13 2.8(5) . . . . ?
C11 N3 C14 C15 -172.8(4) . . . . ?
C11 C12 C13 C14 1.7(7) . . . . ?
C12 C13 C14 N3 -2.8(6) . . . . ?
C12 C13 C14 C15 171.8(5) . . . . ?
C13 C14 C15 C16 -175.6(5) . . . . ?
C13 C14 C15 C34 7.4(8) . . . . ?
C14 N3 C11 C10 174.8(4) . . . . ?
C14 N3 C11 C12 -1.8(6) . . . . ?
C14 C15 C16 N4 -1.1(7) . . . . ?
C14 C15 C16 C17 178.0(5) . . . . ?
C14 C15 C34 F21 -141.9(4) . . . . ?
C14 C15 C34 F22 -25.7(6) . . . . ?
C14 C15 C34 C35 94.9(5) . . . . ?
C15 C16 C17 C18 -178.7(5) . . . . ?
C15 C34 C35 F23 49.8(6) . . . . ?
C15 C34 C35 F24 -66.1(5) . . . . ?
C15 C34 C35 C36 171.6(4) . . . . ?
C16 N4 C19 C1 178.5(5) . . . . ?
C16 N4 C19 C18 -0.3(5) . . . . ?
C16 C15 C34 F21 40.9(6) . . . . ?
C16 C15 C34 F22 157.2(4) . . . . ?
C16 C15 C34 C35 -82.3(6) . . . . ?
C16 C17 C18 C19 -0.7(6) . . . . ?
C17 C18 C19 N4 0.6(6) . . . . ?
C17 C18 C19 C1 -178.2(5) . . . . ?
C19 N4 C16 C15 179.2(4) . . . . ?
C19 N4 C16 C17 -0.1(5) . . . . ?
C19 C1 C2 N1 7.0(8) . . . . ?
C19 C1 C2 C3 -169.6(5) . . . . ?
C19 C1 C20 C21 59.5(6) . . . . ?
C19 C1 C20 C25 -121.4(5) . . . . ?
C20 C1 C2 N1 -175.1(4) . . . . ?
C20 C1 C2 C3 8.3(8) . . . . ?
C20 C1 C19 N4 -169.8(4) . . . . ?
C20 C1 C19 C18 8.7(7) . . . . ?
C20 C21 C22 C23 2.0(9) . . . . ?
C21 C20 C25 C24 -0.9(8) . . . . ?
C21 C22 C23 O1 179.3(5) . . . . ?
C21 C22 C23 C24 -2.6(9) . . . . ?
C22 C23 C24 C25 1.5(8) . . . . ?
C23 C24 C25 C20 0.3(8) . . . . ?
C25 C20 C21 C22 -0.2(8) . . . . ?
C26 O1 C23 C22 177.7(6) . . . . ?
C26 O1 C23 C24 -0.2(9) . . . . ?
C27 C6 C7 N2 172.6(4) . . . . ?
C27 C6 C7 C8 -10.9(9) . . . . ?
C28 C29 C30 C31 -171.0(5) . . . . ?
C28 C29 C30 F8 -20.5(9) . . . . ?
C28 C29 C30 F9 79.3(6) . . . . ?
C34 C15 C16 N4 176.0(4) . . . . ?
C34 C15 C16 C17 -4.9(7) . . . . ?
C34 C35 C36 C37 171.9(4) . . . . ?
C34 C35 C36 F25 -67.8(6) . . . . ?
C34 C35 C36 F26 48.7(6) . . . . ?
C36 C37 C38 C39 171.5(6) . . . . ?
C36 C37 C38 F30 35.4(8) . . . . ?
C36 C37 C38 F31 -70.8(7) . . . . ?
F7 C29 C30 C31 86.4(9) . . . . ?
F7 C29 C30 F10 162.9(9) . . . . ?
F10 C30 C31 C32 111.0(10) . . . . ?
F10 C30 C31 F13 178.3(11) . . . . ?
F13 C31 C32 C33 108.7(13) . . . . ?
F13 C31 C32 F16 175.3(12) . . . . ?
F13 C32 C33 F20 -52.7(15) . . . . ?
F16 C32 C33 F20 172.2(13) . . . . ?
F16 C32 F13 C31 -6.1(15) . . . . ?
F29 C37 C38 C39 -87.5(10) . . . . ?
F29 C37 C38 F32 -161.2(13) . . . . ?
F32 C38 C39 C40 -107.6(13) . . . . ?
F32 C38 C39 F35 179.1(13) . . . . ?
F32 C39 C40 F37 45.8(16) . . . . ?
F35 C39 C40 F37 -176.2(14) . . . . ?
F35 C39 F32 C38 -1.2(19) . . . . ?
